data_4070217
loop_
_publ_author_name
'Page, Michael J.'
'Messerle, Barbara A.'
'Wagler, J\"org'

_publ_section_title
;
 Unusual Reactivity of the Bis(pyrazolyl)borate Chelate: B&#x2212;H for
 B&#x2212;X (X = F, Cl, OH) Substitution in Complexes of Ruthenium
;
_journal_issue 21
_journal_name_full Organometallics
_journal_page_first 6145
_journal_paper_doi 10.1021/om900660k
_journal_volume 28
_journal_year 2009
_chemical_formula_moiety 'C33 H31 B2 F2 N10 P Ru'
_chemical_formula_sum 'C33 H31 B2 F2 N10 P Ru'
_chemical_formula_weight 759.34
_chemical_name_systematic
;
 ?
;
_space_group_IT_number 14
_symmetry_cell_setting monoclinic
_symmetry_space_group_name_Hall '-P 2ybc'
_symmetry_space_group_name_H-M 'P 1 21/c 1'
_atom_sites_solution_hydrogens geom
_atom_sites_solution_primary direct
_atom_sites_solution_secondary difmap
_audit_creation_method SHELXL-97
_cell_angle_alpha 90.00
_cell_angle_beta 92.4820(10)
_cell_angle_gamma 90.00
_cell_formula_units_Z 4
_cell_length_a 9.81280(10)
_cell_length_b 13.9284(2)
_cell_length_c 23.6567(3)
_cell_measurement_reflns_used 105212
_cell_measurement_temperature 100(2)
_cell_measurement_theta_max 30.034
_cell_measurement_theta_min 2.546
_cell_volume 3230.28(7)
_computing_cell_refinement 'HKL Scalepack (Otwinowski & Minor 1997)'
_computing_data_collection 'Nonius Collect, KappaCCD'
_computing_data_reduction 'Denzo and Scalepak (Otwinowski & Minor, 1997)'
_computing_molecular_graphics 'ORTEP32 for windows (Farugia)'
_computing_publication_material 'Ciftab (Sheldrick, 1997)'
_computing_structure_refinement 'SHELXL-97 (Sheldrick, 1997)'
_computing_structure_solution 'SHELXS-97 (Sheldrick, 1990)'
_diffrn_ambient_temperature 100(2)
_diffrn_measured_fraction_theta_full 0.999
_diffrn_measured_fraction_theta_max 0.999
_diffrn_measurement_device_type 'Nonius Kappa CCD area detector'
_diffrn_measurement_method 'phi and omega scans'
_diffrn_radiation_monochromator graphite
_diffrn_radiation_source 'fine-focus sealed tube'
_diffrn_radiation_type MoK\a
_diffrn_radiation_wavelength 0.71073
_diffrn_reflns_av_R_equivalents 0.0669
_diffrn_reflns_av_sigmaI/netI 0.0413
_diffrn_reflns_limit_h_max 13
_diffrn_reflns_limit_h_min -13
_diffrn_reflns_limit_k_max 18
_diffrn_reflns_limit_k_min -19
_diffrn_reflns_limit_l_max 33
_diffrn_reflns_limit_l_min -33
_diffrn_reflns_number 74491
_diffrn_reflns_theta_full 30.00
_diffrn_reflns_theta_max 30.00
_diffrn_reflns_theta_min 2.65
_exptl_absorpt_coefficient_mu 0.590
_exptl_absorpt_correction_T_max 0.960
_exptl_absorpt_correction_T_min 0.870
_exptl_absorpt_correction_type multi-scan
_exptl_absorpt_process_details SORTAV
_exptl_crystal_colour yellow
_exptl_crystal_density_diffrn 1.561
_exptl_crystal_density_method 'not measured'
_exptl_crystal_description piece
_exptl_crystal_F_000 1544
_exptl_crystal_size_max 0.15
_exptl_crystal_size_mid 0.10
_exptl_crystal_size_min 0.07
_refine_diff_density_max 0.567
_refine_diff_density_min -0.645
_refine_diff_density_rms 0.084
_refine_ls_extinction_method none
_refine_ls_goodness_of_fit_ref 1.044
_refine_ls_hydrogen_treatment constr
_refine_ls_matrix_type full
_refine_ls_number_parameters 442
_refine_ls_number_reflns 9414
_refine_ls_number_restraints 0
_refine_ls_restrained_S_all 1.044
_refine_ls_R_factor_all 0.0566
_refine_ls_R_factor_gt 0.0349
_refine_ls_shift/su_max 0.002
_refine_ls_shift/su_mean 0.000
_refine_ls_structure_factor_coef Fsqd
_refine_ls_weighting_details 'calc w=1/[\s^2^(Fo^2^)+(0.0271P)^2^+2.5614P] where P=(Fo^2^+2Fc^2^)/3'
_refine_ls_weighting_scheme calc
_refine_ls_wR_factor_gt 0.0704
_refine_ls_wR_factor_ref 0.0756
_reflns_number_gt 7364
_reflns_number_total 9414
_reflns_threshold_expression >2sigma(I)
_cod_data_source_file om900660k_si_001.cif
_cod_data_source_block compd_7
_cod_original_sg_symbol_Hall -P2ybc
_cod_original_sg_symbol_H-M P21/c
_cod_database_code 4070217

loop_
_symmetry_equiv_pos_as_xyz
'x, y, z'
'-x, y+1/2, -z+1/2'
'-x, -y, -z'
'x, -y-1/2, z-1/2'

loop_
_atom_site_label
_atom_site_type_symbol
_atom_site_fract_x
_atom_site_fract_y
_atom_site_fract_z
_atom_site_U_iso_or_equiv
_atom_site_adp_type
_atom_site_occupancy
_atom_site_symmetry_multiplicity
_atom_site_calc_flag
_atom_site_refinement_flags
Ru1 Ru 0.217341(15) 0.800551(11) 0.409302(6) 0.01407(4) Uani 1 1 d .
P1 P 0.16052(5) 0.69303(4) 0.33755(2) 0.01466(10) Uani 1 1 d .
F1 F 0.16089(14) 0.53692(9) 0.45003(5) 0.0270(3) Uani 1 1 d .
F2 F 0.21132(14) 0.54387(9) 0.54463(5) 0.0291(3) Uani 1 1 d .
B1 B 0.2606(2) 1.02306(17) 0.38730(9) 0.0192(5) Uani 1 1 d .
H1B H 0.2740 1.0930 0.3798 0.023 Uiso 1 1 calc R
B2 B 0.1994(3) 0.59565(17) 0.49437(10) 0.0212(5) Uani 1 1 d .
N1 N 0.27193(17) 0.90838(12) 0.46869(7) 0.0174(3) Uani 1 1 d .
N2 N 0.28958(17) 1.00015(12) 0.45021(7) 0.0187(3) Uani 1 1 d .
N3 N 0.36041(17) 0.86477(12) 0.35877(7) 0.0170(3) Uani 1 1 d .
N4 N 0.35841(17) 0.96216(12) 0.35280(7) 0.0177(3) Uani 1 1 d .
N5 N 0.07396(17) 0.89901(11) 0.37660(7) 0.0166(3) Uani 1 1 d .
N6 N 0.11352(17) 0.99294(12) 0.37136(7) 0.0184(3) Uani 1 1 d .
N7 N 0.36621(17) 0.71759(11) 0.45062(7) 0.0173(3) Uani 1 1 d .
N8 N 0.34177(18) 0.64225(12) 0.48571(7) 0.0192(3) Uani 1 1 d .
N9 N 0.07936(17) 0.75570(12) 0.46926(7) 0.0176(3) Uani 1 1 d .
N10 N 0.09219(18) 0.67564(12) 0.50224(7) 0.0188(3) Uani 1 1 d .
C1 C 0.3010(2) 0.90870(15) 0.52432(8) 0.0216(4) Uani 1 1 d .
H1 H 0.2967 0.8540 0.5482 0.026 Uiso 1 1 calc R
C2 C 0.3387(2) 1.00039(16) 0.54254(9) 0.0242(4) Uani 1 1 d .
H2 H 0.3644 1.0201 0.5799 0.029 Uiso 1 1 calc R
C3 C 0.3306(2) 1.05632(16) 0.49431(9) 0.0227(4) Uani 1 1 d .
H3 H 0.3504 1.1230 0.4925 0.027 Uiso 1 1 calc R
C4 C 0.4623(2) 0.83285(16) 0.32765(8) 0.0203(4) Uani 1 1 d .
H4 H 0.4873 0.7673 0.3240 0.024 Uiso 1 1 calc R
C5 C 0.5264(2) 0.90953(16) 0.30145(9) 0.0233(4) Uani 1 1 d .
H5 H 0.6013 0.9069 0.2773 0.028 Uiso 1 1 calc R
C6 C 0.4569(2) 0.98970(16) 0.31836(8) 0.0214(4) Uani 1 1 d .
H6 H 0.4754 1.0539 0.3075 0.026 Uiso 1 1 calc R
C7 C -0.0584(2) 0.89536(15) 0.36115(8) 0.0198(4) Uani 1 1 d .
H7 H -0.1125 0.8388 0.3607 0.024 Uiso 1 1 calc R
C8 C -0.1058(2) 0.98654(15) 0.34578(9) 0.0233(4) Uani 1 1 d .
H8 H -0.1957 1.0037 0.3330 0.028 Uiso 1 1 calc R
C9 C 0.0049(2) 1.04610(15) 0.35307(9) 0.0228(4) Uani 1 1 d .
H9 H 0.0053 1.1134 0.3464 0.027 Uiso 1 1 calc R
C10 C 0.5005(2) 0.73360(16) 0.45461(9) 0.0214(4) Uani 1 1 d .
H10 H 0.5460 0.7824 0.4347 0.026 Uiso 1 1 calc R
C11 C 0.5647(2) 0.66892(16) 0.49208(9) 0.0262(5) Uani 1 1 d .
H11 H 0.6592 0.6645 0.5023 0.031 Uiso 1 1 calc R
C12 C 0.4609(2) 0.61315(16) 0.51069(9) 0.0252(5) Uani 1 1 d .
H12 H 0.4711 0.5620 0.5371 0.030 Uiso 1 1 calc R
C13 C -0.0226(2) 0.80661(15) 0.48990(8) 0.0209(4) Uani 1 1 d .
H13 H -0.0531 0.8670 0.4755 0.025 Uiso 1 1 calc R
C14 C -0.0780(2) 0.75919(16) 0.53529(9) 0.0235(4) Uani 1 1 d .
H14 H -0.1517 0.7797 0.5571 0.028 Uiso 1 1 calc R
C15 C -0.0029(2) 0.67632(15) 0.54184(8) 0.0225(4) Uani 1 1 d .
H15 H -0.0157 0.6279 0.5694 0.027 Uiso 1 1 calc R
C16 C -0.0223(2) 0.66883(14) 0.32422(8) 0.0164(4) Uani 1 1 d .
C17 C -0.0991(2) 0.63466(14) 0.36869(8) 0.0189(4) Uani 1 1 d .
H17 H -0.0564 0.6245 0.4050 0.023 Uiso 1 1 calc R
C18 C -0.2372(2) 0.61563(14) 0.35979(9) 0.0205(4) Uani 1 1 d .
H18 H -0.2889 0.5932 0.3902 0.025 Uiso 1 1 calc R
C19 C -0.3003(2) 0.62923(15) 0.30672(9) 0.0222(4) Uani 1 1 d .
H19 H -0.3946 0.6154 0.3006 0.027 Uiso 1 1 calc R
C20 C -0.2254(2) 0.66288(16) 0.26293(9) 0.0248(5) Uani 1 1 d .
H20 H -0.2687 0.6727 0.2267 0.030 Uiso 1 1 calc R
C21 C -0.0877(2) 0.68257(14) 0.27131(8) 0.0202(4) Uani 1 1 d .
H21 H -0.0372 0.7056 0.2407 0.024 Uiso 1 1 calc R
C22 C 0.2306(2) 0.57026(14) 0.33747(8) 0.0171(4) Uani 1 1 d .
C23 C 0.3676(2) 0.55631(15) 0.35408(8) 0.0189(4) Uani 1 1 d .
H23 H 0.4221 0.6096 0.3659 0.023 Uiso 1 1 calc R
C24 C 0.4245(2) 0.46538(15) 0.35344(8) 0.0225(4) Uani 1 1 d .
H24 H 0.5186 0.4572 0.3633 0.027 Uiso 1 1 calc R
C25 C 0.3455(2) 0.38623(16) 0.33854(9) 0.0262(5) Uani 1 1 d .
H25 H 0.3840 0.3237 0.3396 0.031 Uiso 1 1 calc R
C26 C 0.2098(2) 0.39923(16) 0.32201(10) 0.0281(5) Uani 1 1 d .
H26 H 0.1550 0.3453 0.3116 0.034 Uiso 1 1 calc R
C27 C 0.1531(2) 0.49066(15) 0.32061(9) 0.0212(4) Uani 1 1 d .
H27 H 0.0606 0.4990 0.3080 0.025 Uiso 1 1 calc R
C28 C 0.2090(2) 0.73545(14) 0.26692(8) 0.0168(4) Uani 1 1 d .
C29 C 0.1733(2) 0.82841(15) 0.24944(8) 0.0199(4) Uani 1 1 d .
H29 H 0.1276 0.8696 0.2744 0.024 Uiso 1 1 calc R
C30 C 0.2038(2) 0.86116(15) 0.19604(9) 0.0228(4) Uani 1 1 d .
H30 H 0.1783 0.9243 0.1847 0.027 Uiso 1 1 calc R
C31 C 0.2712(2) 0.80221(16) 0.15915(8) 0.0237(4) Uani 1 1 d .
H31 H 0.2912 0.8244 0.1225 0.028 Uiso 1 1 calc R
C32 C 0.3091(2) 0.71072(16) 0.17635(8) 0.0240(4) Uani 1 1 d .
H32 H 0.3569 0.6704 0.1516 0.029 Uiso 1 1 calc R
C33 C 0.2777(2) 0.67712(15) 0.22979(8) 0.0196(4) Uani 1 1 d .
H33 H 0.3035 0.6139 0.2409 0.023 Uiso 1 1 calc R

loop_
_atom_site_aniso_label
_atom_site_aniso_U_11
_atom_site_aniso_U_22
_atom_site_aniso_U_33
_atom_site_aniso_U_23
_atom_site_aniso_U_13
_atom_site_aniso_U_12
Ru1 0.01531(7) 0.01289(7) 0.01395(7) 0.00007(6) -0.00020(5) -0.00030(6)
P1 0.0158(2) 0.0136(2) 0.0145(2) 0.00045(18) -0.00021(17) -0.00032(19)
F1 0.0382(8) 0.0198(6) 0.0234(6) -0.0046(5) 0.0065(5) -0.0043(6)
F2 0.0415(8) 0.0242(7) 0.0223(6) 0.0076(5) 0.0074(6) 0.0067(6)
B1 0.0223(11) 0.0157(11) 0.0195(11) 0.0002(8) 0.0001(9) -0.0014(9)
B2 0.0298(13) 0.0154(11) 0.0186(11) 0.0033(8) 0.0026(9) 0.0014(9)
N1 0.0197(8) 0.0141(8) 0.0182(8) -0.0017(6) -0.0001(6) -0.0015(7)
N2 0.0205(9) 0.0154(8) 0.0202(8) -0.0011(6) 0.0005(7) -0.0009(7)
N3 0.0179(8) 0.0161(8) 0.0169(8) -0.0005(6) -0.0007(6) -0.0012(7)
N4 0.0181(8) 0.0170(8) 0.0179(8) 0.0015(6) -0.0004(6) -0.0026(7)
N5 0.0202(8) 0.0130(8) 0.0165(8) 0.0009(6) 0.0007(6) 0.0014(7)
N6 0.0212(8) 0.0146(8) 0.0194(8) 0.0016(6) 0.0004(7) 0.0006(7)
N7 0.0204(8) 0.0146(8) 0.0166(8) 0.0001(6) -0.0021(6) 0.0019(6)
N8 0.0253(9) 0.0166(8) 0.0155(8) 0.0008(6) -0.0007(7) 0.0040(7)
N9 0.0201(8) 0.0160(8) 0.0165(8) 0.0005(6) 0.0006(6) -0.0016(7)
N10 0.0241(9) 0.0158(8) 0.0165(8) 0.0019(6) 0.0020(7) -0.0012(7)
C1 0.0233(10) 0.0230(11) 0.0184(9) 0.0001(8) -0.0002(8) 0.0027(9)
C2 0.0255(11) 0.0275(11) 0.0193(10) -0.0075(8) -0.0026(8) 0.0022(9)
C3 0.0226(10) 0.0195(10) 0.0258(10) -0.0078(8) -0.0007(8) -0.0005(8)
C4 0.0182(10) 0.0232(10) 0.0193(9) -0.0051(8) -0.0005(8) 0.0005(8)
C5 0.0193(10) 0.0313(12) 0.0198(10) -0.0017(8) 0.0037(8) -0.0046(9)
C6 0.0199(10) 0.0227(11) 0.0216(10) 0.0035(8) 0.0011(8) -0.0052(8)
C7 0.0182(10) 0.0211(10) 0.0200(9) -0.0011(8) -0.0002(8) 0.0006(8)
C8 0.0215(10) 0.0236(11) 0.0246(10) 0.0026(8) -0.0024(8) 0.0049(9)
C9 0.0256(11) 0.0177(10) 0.0248(10) 0.0040(8) -0.0008(8) 0.0045(8)
C10 0.0198(10) 0.0208(10) 0.0234(10) -0.0044(8) -0.0008(8) 0.0011(8)
C11 0.0252(11) 0.0270(11) 0.0256(11) -0.0049(9) -0.0071(9) 0.0063(9)
C12 0.0324(12) 0.0217(11) 0.0209(10) 0.0006(8) -0.0045(9) 0.0102(9)
C13 0.0212(10) 0.0193(10) 0.0223(10) -0.0007(8) 0.0024(8) 0.0019(8)
C14 0.0228(11) 0.0257(11) 0.0225(10) -0.0003(8) 0.0060(8) -0.0006(9)
C15 0.0263(11) 0.0235(11) 0.0180(9) 0.0027(8) 0.0043(8) -0.0038(8)
C16 0.0187(9) 0.0112(8) 0.0192(9) -0.0016(7) -0.0004(7) -0.0006(7)
C17 0.0212(10) 0.0172(10) 0.0184(9) 0.0005(7) 0.0003(8) 0.0000(8)
C18 0.0218(10) 0.0167(10) 0.0235(10) -0.0011(8) 0.0053(8) -0.0016(8)
C19 0.0159(10) 0.0204(10) 0.0300(11) -0.0006(8) -0.0011(8) -0.0015(8)
C20 0.0213(10) 0.0284(11) 0.0241(11) 0.0024(9) -0.0049(8) -0.0037(9)
C21 0.0210(10) 0.0212(11) 0.0183(9) 0.0003(7) -0.0007(8) -0.0020(8)
C22 0.0213(10) 0.0155(9) 0.0145(9) -0.0001(7) 0.0026(7) 0.0005(8)
C23 0.0211(10) 0.0186(10) 0.0170(9) -0.0007(7) 0.0020(8) 0.0003(8)
C24 0.0237(11) 0.0239(11) 0.0198(10) 0.0001(8) 0.0003(8) 0.0054(9)
C25 0.0337(12) 0.0176(10) 0.0274(11) -0.0001(8) 0.0039(9) 0.0064(9)
C26 0.0318(12) 0.0167(10) 0.0359(12) -0.0051(9) 0.0045(10) -0.0026(9)
C27 0.0206(10) 0.0189(10) 0.0242(10) -0.0016(8) 0.0006(8) -0.0016(8)
C28 0.0164(9) 0.0188(9) 0.0151(9) 0.0009(7) -0.0016(7) -0.0039(8)
C29 0.0213(10) 0.0180(10) 0.0205(10) -0.0007(7) 0.0010(8) -0.0009(8)
C30 0.0249(11) 0.0201(10) 0.0232(10) 0.0061(8) -0.0013(8) -0.0018(9)
C31 0.0236(10) 0.0295(11) 0.0182(9) 0.0062(9) 0.0018(8) -0.0048(9)
C32 0.0273(11) 0.0265(12) 0.0185(9) -0.0015(8) 0.0033(8) 0.0006(9)
C33 0.0213(10) 0.0195(10) 0.0178(9) 0.0019(7) -0.0005(8) -0.0009(8)

loop_
_atom_type_symbol
_atom_type_description
_atom_type_scat_dispersion_real
_atom_type_scat_dispersion_imag
_atom_type_scat_source
C C 0.0033 0.0016 'International Tables Vol C Tables 4.2.6.8 and 6.1.1.4'
H H 0.0000 0.0000 'International Tables Vol C Tables 4.2.6.8 and 6.1.1.4'
N N 0.0061 0.0033 'International Tables Vol C Tables 4.2.6.8 and 6.1.1.4'
F F 0.0171 0.0103 'International Tables Vol C Tables 4.2.6.8 and 6.1.1.4'
B B 0.0013 0.0007 'International Tables Vol C Tables 4.2.6.8 and 6.1.1.4'
P P 0.1023 0.0942 'International Tables Vol C Tables 4.2.6.8 and 6.1.1.4'
Ru Ru -1.2594 0.8363 'International Tables Vol C Tables 4.2.6.8 and 6.1.1.4'

loop_
_geom_angle_atom_site_label_1
_geom_angle_atom_site_label_2
_geom_angle_atom_site_label_3
_geom_angle
N7 Ru1 N3 91.79(7)
N7 Ru1 N5 171.74(6)
N3 Ru1 N5 88.02(6)
N7 Ru1 N9 88.71(6)
N3 Ru1 N9 170.35(6)
N5 Ru1 N9 90.11(6)
N7 Ru1 N1 85.95(6)
N3 Ru1 N1 85.33(6)
N5 Ru1 N1 85.80(6)
N9 Ru1 N1 85.09(6)
N7 Ru1 P1 97.33(5)
N3 Ru1 P1 90.22(5)
N5 Ru1 P1 90.93(5)
N9 Ru1 P1 99.28(5)
N1 Ru1 P1 174.56(5)
C16 P1 C22 101.00(9)
C16 P1 C28 100.96(9)
C22 P1 C28 100.64(9)
C16 P1 Ru1 116.53(6)
C22 P1 Ru1 121.55(6)
C28 P1 Ru1 113.08(6)
N6 B1 N2 108.30(17)
N6 B1 N4 108.68(16)
N2 B1 N4 107.76(16)
N6 B1 H1B 110.7
N2 B1 H1B 110.7
N4 B1 H1B 110.7
F1 B2 F2 110.79(18)
F1 B2 N10 110.83(18)
F2 B2 N10 107.63(17)
F1 B2 N8 111.47(17)
F2 B2 N8 106.53(17)
N10 B2 N8 109.44(17)
C1 N1 N2 106.75(16)
C1 N1 Ru1 134.14(14)
N2 N1 Ru1 119.05(12)
C3 N2 N1 109.43(17)
C3 N2 B1 131.61(18)
N1 N2 B1 118.96(16)
C4 N3 N4 106.27(16)
C4 N3 Ru1 135.09(14)
N4 N3 Ru1 118.63(12)
C6 N4 N3 109.79(17)
C6 N4 B1 130.06(18)
N3 N4 B1 119.94(16)
C7 N5 N6 106.70(16)
C7 N5 Ru1 135.07(14)
N6 N5 Ru1 118.09(12)
C9 N6 N5 109.19(17)
C9 N6 B1 130.42(18)
N5 N6 B1 120.37(16)
C10 N7 N8 106.50(16)
C10 N7 Ru1 127.79(14)
N8 N7 Ru1 125.17(13)
C12 N8 N7 109.00(17)
C12 N8 B2 125.50(18)
N7 N8 B2 125.48(16)
C13 N9 N10 106.09(16)
C13 N9 Ru1 127.19(14)
N10 N9 Ru1 125.73(13)
C15 N10 N9 109.98(17)
C15 N10 B2 125.56(17)
N9 N10 B2 124.46(16)
N1 C1 C2 110.54(19)
N1 C1 H1 124.7
C2 C1 H1 124.7
C3 C2 C1 104.87(18)
C3 C2 H2 127.6
C1 C2 H2 127.6
N2 C3 C2 108.41(19)
N2 C3 H3 125.8
C2 C3 H3 125.8
N3 C4 C5 110.50(19)
N3 C4 H4 124.7
C5 C4 H4 124.7
C6 C5 C4 104.63(18)
C6 C5 H5 127.7
C4 C5 H5 127.7
N4 C6 C5 108.80(18)
N4 C6 H6 125.6
C5 C6 H6 125.6
N5 C7 C8 110.27(19)
N5 C7 H7 124.9
C8 C7 H7 124.9
C9 C8 C7 105.31(18)
C9 C8 H8 127.3
C7 C8 H8 127.3
N6 C9 C8 108.54(18)
N6 C9 H9 125.7
C8 C9 H9 125.7
N7 C10 C11 110.8(2)
N7 C10 H10 124.6
C11 C10 H10 124.6
C12 C11 C10 104.37(19)
C12 C11 H11 127.8
C10 C11 H11 127.8
N8 C12 C11 109.36(19)
N8 C12 H12 125.3
C11 C12 H12 125.3
N9 C13 C14 110.72(19)
N9 C13 H13 124.6
C14 C13 H13 124.6
C15 C14 C13 105.10(19)
C15 C14 H14 127.5
C13 C14 H14 127.5
N10 C15 C14 108.10(18)
N10 C15 H15 126.0
C14 C15 H15 126.0
C21 C16 C17 118.59(18)
C21 C16 P1 122.40(15)
C17 C16 P1 119.01(15)
C18 C17 C16 120.22(18)
C18 C17 H17 119.9
C16 C17 H17 119.9
C19 C18 C17 120.33(19)
C19 C18 H18 119.8
C17 C18 H18 119.8
C20 C19 C18 119.69(19)
C20 C19 H19 120.2
C18 C19 H19 120.2
C19 C20 C21 120.56(19)
C19 C20 H20 119.7
C21 C20 H20 119.7
C20 C21 C16 120.60(19)
C20 C21 H21 119.7
C16 C21 H21 119.7
C27 C22 C23 118.43(18)
C27 C22 P1 122.69(16)
C23 C22 P1 118.87(15)
C24 C23 C22 120.50(19)
C24 C23 H23 119.8
C22 C23 H23 119.8
C23 C24 C25 120.6(2)
C23 C24 H24 119.7
C25 C24 H24 119.7
C26 C25 C24 119.3(2)
C26 C25 H25 120.4
C24 C25 H25 120.4
C25 C26 C27 120.4(2)
C25 C26 H26 119.8
C27 C26 H26 119.8
C26 C27 C22 120.7(2)
C26 C27 H27 119.7
C22 C27 H27 119.7
C33 C28 C29 118.40(18)
C33 C28 P1 122.20(15)
C29 C28 P1 119.39(15)
C30 C29 C28 120.80(19)
C30 C29 H29 119.6
C28 C29 H29 119.6
C31 C30 C29 120.4(2)
C31 C30 H30 119.8
C29 C30 H30 119.8
C32 C31 C30 119.31(19)
C32 C31 H31 120.3
C30 C31 H31 120.3
C31 C32 C33 120.6(2)
C31 C32 H32 119.7
C33 C32 H32 119.7
C28 C33 C32 120.53(19)
C28 C33 H33 119.7
C32 C33 H33 119.7

loop_
_geom_bond_atom_site_label_1
_geom_bond_atom_site_label_2
_geom_bond_distance
Ru1 N7 2.0739(16)
Ru1 N3 2.0846(16)
Ru1 N5 2.0891(16)
Ru1 N9 2.0981(16)
Ru1 N1 2.1099(16)
Ru1 P1 2.3137(5)
P1 C16 1.839(2)
P1 C22 1.843(2)
P1 C28 1.853(2)
F1 B2 1.370(3)
F2 B2 1.391(2)
B1 N6 1.534(3)
B1 N2 1.537(3)
B1 N4 1.541(3)
B1 H1B 1.0000
B2 N10 1.549(3)
B2 N8 1.562(3)
N1 C1 1.335(2)
N1 N2 1.364(2)
N2 C3 1.351(3)
N3 C4 1.343(3)
N3 N4 1.364(2)
N4 C6 1.347(3)
N5 C7 1.335(3)
N5 N6 1.372(2)
N6 C9 1.353(3)
N7 C10 1.335(3)
N7 N8 1.366(2)
N8 C12 1.349(3)
N9 C13 1.336(3)
N9 N10 1.364(2)
N10 C15 1.351(3)
C1 C2 1.393(3)
C1 H1 0.9500
C2 C3 1.381(3)
C2 H2 0.9500
C3 H3 0.9500
C4 C5 1.398(3)
C4 H4 0.9500
C5 C6 1.377(3)
C5 H5 0.9500
C6 H6 0.9500
C7 C8 1.396(3)
C7 H7 0.9500
C8 C9 1.372(3)
C8 H8 0.9500
C9 H9 0.9500
C10 C11 1.395(3)
C10 H10 0.9500
C11 C12 1.370(3)
C11 H11 0.9500
C12 H12 0.9500
C13 C14 1.391(3)
C13 H13 0.9500
C14 C15 1.374(3)
C14 H14 0.9500
C15 H15 0.9500
C16 C21 1.395(3)
C16 C17 1.403(3)
C17 C18 1.388(3)
C17 H17 0.9500
C18 C19 1.388(3)
C18 H18 0.9500
C19 C20 1.377(3)
C19 H19 0.9500
C20 C21 1.385(3)
C20 H20 0.9500
C21 H21 0.9500
C22 C27 1.393(3)
C22 C23 1.398(3)
C23 C24 1.384(3)
C23 H23 0.9500
C24 C25 1.385(3)
C24 H24 0.9500
C25 C26 1.383(3)
C25 H25 0.9500
C26 C27 1.389(3)
C26 H26 0.9500
C27 H27 0.9500
C28 C33 1.392(3)
C28 C29 1.399(3)
C29 C30 1.388(3)
C29 H29 0.9500
C30 C31 1.387(3)
C30 H30 0.9500
C31 C32 1.384(3)
C31 H31 0.9500
C32 C33 1.395(3)
C32 H32 0.9500
C33 H33 0.9500

loop_
_geom_torsion_atom_site_label_1
_geom_torsion_atom_site_label_2
_geom_torsion_atom_site_label_3
_geom_torsion_atom_site_label_4
_geom_torsion
N7 Ru1 P1 C16 131.12(8)
N3 Ru1 P1 C16 -137.04(8)
N5 Ru1 P1 C16 -49.02(8)
N9 Ru1 P1 C16 41.24(8)
N7 Ru1 P1 C22 7.29(9)
N3 Ru1 P1 C22 99.12(9)
N5 Ru1 P1 C22 -172.86(9)
N9 Ru1 P1 C22 -82.60(9)
N7 Ru1 P1 C28 -112.53(8)
N3 Ru1 P1 C28 -20.69(8)
N5 Ru1 P1 C28 67.33(8)
N9 Ru1 P1 C28 157.59(8)
N7 Ru1 N1 C1 -42.23(19)
N3 Ru1 N1 C1 -134.4(2)
N5 Ru1 N1 C1 137.3(2)
N9 Ru1 N1 C1 46.82(19)
N7 Ru1 N1 N2 134.45(15)
N3 Ru1 N1 N2 42.32(14)
N5 Ru1 N1 N2 -46.03(14)
N9 Ru1 N1 N2 -136.50(14)
C1 N1 N2 C3 0.5(2)
Ru1 N1 N2 C3 -176.97(13)
C1 N1 N2 B1 -178.78(17)
Ru1 N1 N2 B1 3.7(2)
N6 B1 N2 C3 -122.8(2)
N4 B1 N2 C3 119.8(2)
N6 B1 N2 N1 56.3(2)
N4 B1 N2 N1 -61.1(2)
N7 Ru1 N3 C4 47.77(19)
N5 Ru1 N3 C4 -140.49(19)
N1 Ru1 N3 C4 133.56(19)
P1 Ru1 N3 C4 -49.57(18)
N7 Ru1 N3 N4 -132.68(13)
N5 Ru1 N3 N4 39.06(13)
N1 Ru1 N3 N4 -46.89(13)
P1 Ru1 N3 N4 129.98(13)
C4 N3 N4 C6 0.3(2)
Ru1 N3 N4 C6 -179.36(12)
C4 N3 N4 B1 -174.80(17)
Ru1 N3 N4 B1 5.5(2)
N6 B1 N4 C6 124.9(2)
N2 B1 N4 C6 -117.9(2)
N6 B1 N4 N3 -61.1(2)
N2 B1 N4 N3 56.1(2)
N3 Ru1 N5 C7 141.89(19)
N9 Ru1 N5 C7 -47.58(19)
N1 Ru1 N5 C7 -132.65(19)
P1 Ru1 N5 C7 51.70(18)
N3 Ru1 N5 N6 -42.99(13)
N9 Ru1 N5 N6 127.54(13)
N1 Ru1 N5 N6 42.47(13)
P1 Ru1 N5 N6 -133.18(13)
C7 N5 N6 C9 0.3(2)
Ru1 N5 N6 C9 -176.07(13)
C7 N5 N6 B1 178.49(17)
Ru1 N5 N6 B1 2.1(2)
N2 B1 N6 C9 117.2(2)
N4 B1 N6 C9 -126.0(2)
N2 B1 N6 N5 -60.5(2)
N4 B1 N6 N5 56.3(2)
N3 Ru1 N7 C10 21.05(17)
N9 Ru1 N7 C10 -149.30(17)
N1 Ru1 N7 C10 -64.13(17)
P1 Ru1 N7 C10 111.51(16)
N3 Ru1 N7 N8 -168.50(15)
N9 Ru1 N7 N8 21.14(15)
N1 Ru1 N7 N8 106.31(15)
P1 Ru1 N7 N8 -78.04(14)
C10 N7 N8 C12 0.0(2)
Ru1 N7 N8 C12 -172.11(13)
C10 N7 N8 B2 -178.58(18)
Ru1 N7 N8 B2 9.3(3)
F1 B2 N8 C12 -101.3(2)
F2 B2 N8 C12 19.7(3)
N10 B2 N8 C12 135.77(19)
F1 B2 N8 N7 77.1(2)
F2 B2 N8 N7 -161.94(17)
N10 B2 N8 N7 -45.9(2)
N7 Ru1 N9 C13 146.03(17)
N5 Ru1 N9 C13 -25.80(17)
N1 Ru1 N9 C13 59.98(17)
P1 Ru1 N9 C13 -116.76(16)
N7 Ru1 N9 N10 -20.96(15)
N5 Ru1 N9 N10 167.21(15)
N1 Ru1 N9 N10 -107.01(15)
P1 Ru1 N9 N10 76.26(15)
C13 N9 N10 C15 1.4(2)
Ru1 N9 N10 C15 170.67(13)
C13 N9 N10 B2 -179.35(18)
Ru1 N9 N10 B2 -10.1(3)
F1 B2 N10 C15 101.6(2)
F2 B2 N10 C15 -19.7(3)
N8 B2 N10 C15 -135.09(19)
F1 B2 N10 N9 -77.5(2)
F2 B2 N10 N9 161.19(17)
N8 B2 N10 N9 45.8(2)
N2 N1 C1 C2 -0.4(2)
Ru1 N1 C1 C2 176.59(15)
N1 C1 C2 C3 0.1(2)
N1 N2 C3 C2 -0.5(2)
B1 N2 C3 C2 178.7(2)
C1 C2 C3 N2 0.3(2)
N4 N3 C4 C5 0.0(2)
Ru1 N3 C4 C5 179.56(14)
N3 C4 C5 C6 -0.2(2)
N3 N4 C6 C5 -0.5(2)
B1 N4 C6 C5 173.99(19)
C4 C5 C6 N4 0.4(2)
N6 N5 C7 C8 0.0(2)
Ru1 N5 C7 C8 175.53(14)
N5 C7 C8 C9 -0.4(2)
N5 N6 C9 C8 -0.6(2)
B1 N6 C9 C8 -178.48(19)
C7 C8 C9 N6 0.6(2)
N8 N7 C10 C11 0.2(2)
Ru1 N7 C10 C11 172.04(14)
N7 C10 C11 C12 -0.3(2)
N7 N8 C12 C11 -0.2(2)
B2 N8 C12 C11 178.38(18)
C10 C11 C12 N8 0.3(2)
N10 N9 C13 C14 -1.3(2)
Ru1 N9 C13 C14 -170.32(14)
N9 C13 C14 C15 0.7(2)
N9 N10 C15 C14 -1.0(2)
B2 N10 C15 C14 179.75(19)
C13 C14 C15 N10 0.2(2)
C22 P1 C16 C21 -102.62(17)
C28 P1 C16 C21 0.63(19)
Ru1 P1 C16 C21 123.52(15)
C22 P1 C16 C17 76.94(17)
C28 P1 C16 C17 -179.81(16)
Ru1 P1 C16 C17 -56.92(17)
C21 C16 C17 C18 -0.3(3)
P1 C16 C17 C18 -179.88(15)
C16 C17 C18 C19 0.7(3)
C17 C18 C19 C20 -0.8(3)
C18 C19 C20 C21 0.5(3)
C19 C20 C21 C16 -0.1(3)
C17 C16 C21 C20 0.0(3)
P1 C16 C21 C20 179.57(16)
C16 P1 C22 C27 9.78(18)
C28 P1 C22 C27 -93.74(18)
Ru1 P1 C22 C27 140.57(15)
C16 P1 C22 C23 -171.31(16)
C28 P1 C22 C23 85.17(17)
Ru1 P1 C22 C23 -40.52(18)
C27 C22 C23 C24 0.3(3)
P1 C22 C23 C24 -178.66(15)
C22 C23 C24 C25 -2.6(3)
C23 C24 C25 C26 2.6(3)
C24 C25 C26 C27 -0.3(3)
C25 C26 C27 C22 -2.0(3)
C23 C22 C27 C26 2.0(3)
P1 C22 C27 C26 -179.08(16)
C16 P1 C28 C33 -102.48(17)
C22 P1 C28 C33 1.07(18)
Ru1 P1 C28 C33 132.28(15)
C16 P1 C28 C29 76.20(17)
C22 P1 C28 C29 179.74(16)
Ru1 P1 C28 C29 -49.05(17)
C33 C28 C29 C30 1.0(3)
P1 C28 C29 C30 -177.70(16)
C28 C29 C30 C31 -0.5(3)
C29 C30 C31 C32 -0.7(3)
C30 C31 C32 C33 1.2(3)
C29 C28 C33 C32 -0.5(3)
P1 C28 C33 C32 178.20(16)
C31 C32 C33 C28 -0.6(3)
